data_4107678
loop_
_publ_author_name
'Markus Albrecht'
'Claudia Wessel'
'Marita de Groot'
'Kari Rissanen'
'Arne L\"uchow'

_publ_section_title
;
 Structural Versatility of Anion-\p Interactions in Halide Salts with
 Pentafluorophenyl Substituted Cations
;
_journal_name_full 'Journal of the American Chemical Society'
_journal_page_first 4600
_journal_page_last 4601
_journal_paper_doi 10.1021/ja800219g
_journal_volume 130
_journal_year 2008
_chemical_compound_source 'synthesis as described'
_chemical_formula_moiety 'C25 H17 F5 P, H2 O, Br'
_chemical_formula_sum 'C25 H19 Br F5 O P'
_chemical_formula_weight 541.28
_chemical_name_systematic
;
 ?
;
_space_group_IT_number 14
_symmetry_cell_setting monoclinic
_symmetry_Int_Tables_number 14
_symmetry_space_group_name_Hall '-P 2ybc'
_symmetry_space_group_name_H-M 'P 1 21/c 1'
_atom_sites_solution_hydrogens geom
_atom_sites_solution_primary direct
_atom_sites_solution_secondary difmap
_cell_angle_alpha 90
_cell_angle_beta 91.395(2)
_cell_angle_gamma 90
_cell_formula_units_Z 4
_cell_length_a 8.2351(2)
_cell_length_b 13.4969(4)
_cell_length_c 20.5816(6)
_cell_measurement_reflns_used 101063
_cell_measurement_temperature 173(2)
_cell_measurement_theta_max 27.103
_cell_measurement_theta_min 2.91
_cell_measurement_wavelength 0.71073
_cell_volume 2286.93(11)
_computing_cell_refinement 'HKL Scalepack (Otwinowski & Minor 1997)'
_computing_data_collection 'Collect (Bruker AXS BV, 1997-2004)'
_computing_data_reduction 'HKL Denzo and Scalepack (Otwinowski & Minor 1997)'
_computing_molecular_graphics 'Ortep-3 for Windows (Farrugia, 1997)'
_computing_publication_material 'WinGX publication routines (Farrugia, 1999)'
_computing_structure_refinement 'SHELXL-97 (Sheldrick, 1997)'
_computing_structure_solution 'SHELXS-86 (Sheldrick, 1986)'
_diffrn_ambient_temperature 173(2)
_diffrn_detector 'CCD plate'
_diffrn_detector_area_resol_mean 9
_diffrn_measured_fraction_theta_full 0.998
_diffrn_measured_fraction_theta_max 0.998
_diffrn_measurement_device '95mm CCD camera on \k-goniostat'
_diffrn_measurement_device_type KappaCCD
_diffrn_measurement_method 'CCD rotation images, thick slices'
_diffrn_orient_matrix_type 'by Bruker AXS Collect from scalepack cell'
_diffrn_orient_matrix_UB_11 -0.09027
_diffrn_orient_matrix_UB_12 0.487242E-1
_diffrn_orient_matrix_UB_13 -0.68773E-2
_diffrn_orient_matrix_UB_21 0.25723E-1
_diffrn_orient_matrix_UB_22 0.4161E-2
_diffrn_orient_matrix_UB_23 -0.471561E-1
_diffrn_orient_matrix_UB_31 -0.770974E-1
_diffrn_orient_matrix_UB_32 -0.556608E-1
_diffrn_orient_matrix_UB_33 -0.95454E-2
_diffrn_radiation_monochromator graphite
_diffrn_radiation_probe x-ray
_diffrn_radiation_type MoK\a
_diffrn_radiation_wavelength 0.71073
_diffrn_reflns_av_R_equivalents 0.026
_diffrn_reflns_av_unetI/netI 0.0302
_diffrn_reflns_limit_h_max 9
_diffrn_reflns_limit_h_min -9
_diffrn_reflns_limit_k_max 15
_diffrn_reflns_limit_k_min -16
_diffrn_reflns_limit_l_max 24
_diffrn_reflns_limit_l_min -24
_diffrn_reflns_number 7689
_diffrn_reflns_theta_full 25
_diffrn_reflns_theta_max 25
_diffrn_reflns_theta_min 3.02
_diffrn_source 'Enraf Nonius FR590'
_exptl_absorpt_coefficient_mu 1.924
_exptl_absorpt_correction_type none
_exptl_crystal_colour Colorless
_exptl_crystal_density_diffrn 1.572
_exptl_crystal_description prism
_exptl_crystal_F_000 1088
_exptl_crystal_size_max 0.25
_exptl_crystal_size_mid 0.20
_exptl_crystal_size_min 0.15
_refine_diff_density_max 0.603
_refine_diff_density_min -0.357
_refine_diff_density_rms 0.061
_refine_ls_extinction_method none
_refine_ls_goodness_of_fit_ref 1.088
_refine_ls_hydrogen_treatment mixed
_refine_ls_matrix_type full
_refine_ls_number_parameters 310
_refine_ls_number_reflns 4019
_refine_ls_number_restraints 5
_refine_ls_restrained_S_all 1.088
_refine_ls_R_factor_all 0.044
_refine_ls_R_factor_gt 0.0351
_refine_ls_shift/su_max 0.001
_refine_ls_shift/su_mean 0
_refine_ls_structure_factor_coef Fsqd
_refine_ls_weighting_details 'calc w=1/[\s^2^(Fo^2^)+(0.0304P)^2^+2.8095P] where P=(Fo^2^+2Fc^2^)/3'
_refine_ls_weighting_scheme calc
_refine_ls_wR_factor_gt 0.0788
_refine_ls_wR_factor_ref 0.0837
_reflns_number_gt 3467
_reflns_number_total 4019
_reflns_threshold_expression >2sigma(I)
_cod_data_source_file ja800219g-file007.cif
_cod_data_source_block 4
_cod_original_sg_symbol_H-M 'P 21/c'
_cod_database_code 4107678

loop_
_symmetry_equiv_pos_as_xyz
'x, y, z'
'-x, y+1/2, -z+1/2'
'-x, -y, -z'
'x, -y-1/2, z-1/2'

loop_
_atom_site_label
_atom_site_type_symbol
_atom_site_fract_x
_atom_site_fract_y
_atom_site_fract_z
_atom_site_U_iso_or_equiv
_atom_site_adp_type
_atom_site_occupancy
_atom_site_symmetry_multiplicity
_atom_site_calc_flag
_atom_site_refinement_flags
Br1 Br 0.73316(3) 0.40957(2) 0.349678(15) 0.03584(11) Uani 1 1 d .
O1 O 0.6449(3) 0.4369(2) 0.50484(12) 0.0474(6) Uani 1 1 d D
P2 P 0.43797(8) 0.25500(5) 0.12331(3) 0.02139(16) Uani 1 1 d .
F3 F 0.40370(18) 0.13108(13) 0.28126(8) 0.0318(4) Uani 1 1 d .
F4 F 0.9242(2) 0.14432(14) 0.37906(8) 0.0396(4) Uani 1 1 d .
F5 F 0.86734(19) 0.14915(13) 0.15178(8) 0.0357(4) Uani 1 1 d .
F6 F 0.5960(2) 0.13629(14) 0.38912(8) 0.0386(4) Uani 1 1 d .
F7 F 1.05890(19) 0.14801(14) 0.26026(9) 0.0403(4) Uani 1 1 d .
C1 C 0.7976(3) 0.1489(2) 0.21008(13) 0.0245(6) Uani 1 1 d .
C9 C 0.6626(3) 0.1398(2) 0.33057(13) 0.0275(6) Uani 1 1 d .
C10 C 0.3090(3) 0.2227(2) 0.05494(13) 0.0236(6) Uani 1 1 d .
C11 C 0.6288(3) 0.14429(19) 0.21328(13) 0.0225(6) Uani 1 1 d .
C12 C 0.8290(3) 0.1446(2) 0.32527(14) 0.0277(6) Uani 1 1 d .
C14 C 0.8966(3) 0.1481(2) 0.26495(14) 0.0285(6) Uani 1 1 d .
C15 C 0.6167(4) 0.4296(2) 0.12401(14) 0.0314(7) Uani 1 1 d .
H15 H 0.5384 0.4545 0.153 0.038 Uiso 1 1 calc R
C16 C 0.3958(3) 0.3468(2) 0.24218(13) 0.0250(6) Uani 1 1 d .
H16 H 0.5089 0.3366 0.2493 0.03 Uiso 1 1 calc R
C17 C 0.0786(3) 0.1302(2) 0.01366(15) 0.0308(7) Uani 1 1 d .
H17 H -0.0088 0.0858 0.0203 0.037 Uiso 1 1 calc R
C18 C 0.1847(3) 0.1545(2) 0.06510(14) 0.0281(6) Uani 1 1 d .
H18 H 0.1725 0.1249 0.1066 0.034 Uiso 1 1 calc R
C19 C 0.6021(3) 0.3336(2) 0.09932(13) 0.0237(6) Uani 1 1 d .
C20 C 0.3212(3) 0.3167(2) 0.18373(13) 0.0232(6) Uani 1 1 d .
C21 C 0.5660(3) 0.1387(2) 0.27481(13) 0.0245(6) Uani 1 1 d .
C22 C 0.3304(3) 0.2642(2) -0.00611(13) 0.0283(6) Uani 1 1 d .
H22 H 0.4143 0.3112 -0.0127 0.034 Uiso 1 1 calc R
C23 C 0.8584(3) 0.4529(2) 0.06354(14) 0.0326(7) Uani 1 1 d .
H23 H 0.9472 0.4934 0.0517 0.039 Uiso 1 1 calc R
C24 C 0.7162(3) 0.2980(2) 0.05579(13) 0.0262(6) Uani 1 1 d .
H24 H 0.7067 0.2328 0.0386 0.031 Uiso 1 1 calc R
C25 C 0.1013(4) 0.1712(2) -0.04737(15) 0.0340(7) Uani 1 1 d .
H25 H 0.0293 0.1544 -0.0824 0.041 Uiso 1 1 calc R
C26 C 0.1551(3) 0.3347(2) 0.17293(14) 0.0283(6) Uani 1 1 d .
H26 H 0.104 0.3163 0.1329 0.034 Uiso 1 1 calc R
C27 C 0.0661(4) 0.3794(2) 0.22082(15) 0.0318(7) Uani 1 1 d .
H27 H -0.0466 0.3914 0.2136 0.038 Uiso 1 1 calc R
C28 C 0.5225(3) 0.1381(2) 0.15285(13) 0.0250(6) Uani 1 1 d .
H28A H 0.4314 0.0924 0.1615 0.03 Uiso 1 1 calc R
H28B H 0.5867 0.1084 0.1178 0.03 Uiso 1 1 calc R
C29 C 0.2275(4) 0.2361(2) -0.05737(14) 0.0332(7) Uani 1 1 d .
H29 H 0.2443 0.2619 -0.0996 0.04 Uiso 1 1 calc R
C30 C 0.8430(3) 0.3585(2) 0.03802(14) 0.0294(6) Uani 1 1 d .
H30 H 0.9201 0.3351 0.0081 0.035 Uiso 1 1 calc R
C31 C 0.3050(4) 0.3912(2) 0.28953(14) 0.0296(6) Uani 1 1 d .
H31 H 0.3557 0.4113 0.3293 0.036 Uiso 1 1 calc R
C32 C 0.1393(4) 0.4068(2) 0.27915(14) 0.0307(7) Uani 1 1 d .
H32 H 0.0767 0.4362 0.3122 0.037 Uiso 1 1 calc R
C33 C 0.7460(4) 0.4886(2) 0.10595(15) 0.0369(7) Uani 1 1 d .
H33 H 0.757 0.5537 0.1229 0.044 Uiso 1 1 calc R
H1 H 0.660(5) 0.425(3) 0.4599(5) 0.070(13) Uiso 1 1 d D
H2A H 0.705(10) 0.495(4) 0.515(2) 0.10(4) Uiso 0.5 1 d PD
H2B H 0.565(10) 0.488(6) 0.507(2) 0.10(4) Uiso 0.5 1 d PD

loop_
_atom_site_aniso_label
_atom_site_aniso_U_11
_atom_site_aniso_U_22
_atom_site_aniso_U_33
_atom_site_aniso_U_23
_atom_site_aniso_U_13
_atom_site_aniso_U_12
Br1 0.02567(17) 0.03443(19) 0.0470(2) -0.00810(14) -0.00734(12) 0.00597(13)
O1 0.0447(14) 0.0519(16) 0.0458(15) 0.0091(12) 0.0041(11) -0.0032(12)
P2 0.0179(3) 0.0226(4) 0.0235(4) 0.0002(3) -0.0026(3) -0.0015(3)
F3 0.0194(8) 0.0400(10) 0.0362(9) 0.0057(8) 0.0031(6) -0.0011(7)
F4 0.0379(10) 0.0434(11) 0.0366(10) 0.0015(8) -0.0188(8) -0.0007(8)
F5 0.0262(9) 0.0477(11) 0.0333(9) 0.0062(8) 0.0048(7) 0.0037(8)
F6 0.0427(10) 0.0475(11) 0.0256(9) 0.0011(8) 0.0012(7) 0.0006(9)
F7 0.0180(8) 0.0464(11) 0.0561(11) 0.0096(9) -0.0064(7) -0.0006(7)
C1 0.0250(14) 0.0223(14) 0.0262(15) 0.0031(11) 0.0023(11) 0.0027(11)
C9 0.0331(16) 0.0254(15) 0.0241(15) 0.0012(12) 0.0009(11) 0.0025(12)
C10 0.0191(13) 0.0242(15) 0.0275(15) -0.0015(11) -0.0042(10) 0.0024(11)
C11 0.0229(14) 0.0168(14) 0.0277(14) 0.0014(11) -0.0028(11) 0.0001(11)
C12 0.0302(15) 0.0221(15) 0.0302(16) 0.0007(12) -0.0123(12) -0.0002(12)
C14 0.0182(14) 0.0248(15) 0.0421(17) 0.0035(13) -0.0048(12) 0.0009(11)
C15 0.0291(15) 0.0292(16) 0.0362(17) -0.0016(13) 0.0080(12) -0.0015(12)
C16 0.0235(14) 0.0216(14) 0.0296(15) 0.0001(11) -0.0035(11) -0.0012(11)
C17 0.0235(15) 0.0247(15) 0.0439(18) -0.0059(13) -0.0072(12) 0.0009(12)
C18 0.0229(14) 0.0282(16) 0.0332(16) 0.0013(12) -0.0021(11) 0.0007(12)
C19 0.0226(14) 0.0241(15) 0.0242(14) 0.0015(11) -0.0035(11) -0.0005(11)
C20 0.0208(13) 0.0207(14) 0.0281(14) 0.0021(11) 0.0012(10) -0.0017(11)
C21 0.0224(14) 0.0209(14) 0.0302(15) 0.0028(11) 0.0004(11) -0.0001(11)
C22 0.0248(14) 0.0318(16) 0.0280(15) 0.0008(12) -0.0035(11) -0.0010(12)
C23 0.0268(15) 0.0342(17) 0.0371(17) 0.0005(13) 0.0054(12) -0.0094(13)
C24 0.0276(15) 0.0261(15) 0.0247(14) -0.0014(11) -0.0022(11) 0.0010(12)
C25 0.0314(16) 0.0346(18) 0.0353(17) -0.0095(13) -0.0124(13) 0.0073(13)
C26 0.0238(15) 0.0276(16) 0.0334(16) -0.0015(12) -0.0015(12) -0.0004(12)
C27 0.0233(15) 0.0314(17) 0.0407(18) 0.0007(13) 0.0016(12) 0.0026(12)
C28 0.0231(14) 0.0225(14) 0.0292(15) 0.0007(12) -0.0016(11) -0.0009(11)
C29 0.0340(16) 0.0391(18) 0.0263(15) 0.0001(13) -0.0051(12) 0.0052(14)
C30 0.0268(15) 0.0331(17) 0.0285(15) -0.0011(12) 0.0056(11) -0.0006(12)
C31 0.0385(17) 0.0244(15) 0.0257(15) 0.0001(12) -0.0020(12) -0.0016(12)
C32 0.0348(17) 0.0236(15) 0.0340(16) 0.0001(12) 0.0107(12) -0.0003(12)
C33 0.0431(19) 0.0240(16) 0.0439(19) -0.0040(13) 0.0094(14) -0.0098(13)

loop_
_atom_type_symbol
_atom_type_description
_atom_type_scat_dispersion_real
_atom_type_scat_dispersion_imag
_atom_type_scat_source
C C 0.0033 0.0016 'International Tables Vol C Tables 4.2.6.8 and 6.1.1.4'
H H 0 0 'International Tables Vol C Tables 4.2.6.8 and 6.1.1.4'
F F 0.0171 0.0103 'International Tables Vol C Tables 4.2.6.8 and 6.1.1.4'
P P 0.1023 0.0942 'International Tables Vol C Tables 4.2.6.8 and 6.1.1.4'
Br Br -0.2901 2.4595 'International Tables Vol C Tables 4.2.6.8 and 6.1.1.4'
O O 0.0106 0.006 'International Tables Vol C Tables 4.2.6.8 and 6.1.1.4'

loop_
_geom_angle_atom_site_label_1
_geom_angle_atom_site_label_2
_geom_angle_atom_site_label_3
_geom_angle
H1 O1 H2A 105.3(8)
H1 O1 H2B 105.3(8)
H2A O1 H2B 75(7)
C20 P2 C10 109.79(12)
C20 P2 C19 109.62(13)
C10 P2 C19 111.26(12)
C20 P2 C28 112.14(13)
C10 P2 C28 105.36(13)
C19 P2 C28 108.63(12)
F5 C1 C14 118.4(2)
F5 C1 C11 119.4(2)
C14 C1 C11 122.1(2)
F6 C9 C12 120.2(2)
F6 C9 C21 120.5(2)
C12 C9 C21 119.2(2)
C22 C10 C18 120.7(2)
C22 C10 P2 121.6(2)
C18 C10 P2 117.7(2)
C21 C11 C1 116.2(2)
C21 C11 C28 122.1(2)
C1 C11 C28 121.6(2)
F4 C12 C14 120.3(2)
F4 C12 C9 119.8(3)
C14 C12 C9 119.9(2)
F7 C14 C12 119.4(2)
F7 C14 C1 120.8(3)
C12 C14 C1 119.8(2)
C33 C15 C19 119.6(3)
C33 C15 H15 120.2
C19 C15 H15 120.2
C31 C16 C20 120.0(3)
C31 C16 H16 120
C20 C16 H16 120
C25 C17 C18 119.8(3)
C25 C17 H17 120.1
C18 C17 H17 120.1
C17 C18 C10 119.3(3)
C17 C18 H18 120.4
C10 C18 H18 120.4
C15 C19 C24 119.9(3)
C15 C19 P2 120.5(2)
C24 C19 P2 119.6(2)
C16 C20 C26 119.5(2)
C16 C20 P2 119.9(2)
C26 C20 P2 120.5(2)
F3 C21 C9 118.1(2)
F3 C21 C11 119.2(2)
C9 C21 C11 122.7(2)
C29 C22 C10 119.2(3)
C29 C22 H22 120.4
C10 C22 H22 120.4
C33 C23 C30 120.5(3)
C33 C23 H23 119.8
C30 C23 H23 119.8
C30 C24 C19 119.3(3)
C30 C24 H24 120.3
C19 C24 H24 120.3
C29 C25 C17 120.4(3)
C29 C25 H25 119.8
C17 C25 H25 119.8
C27 C26 C20 119.7(3)
C27 C26 H26 120.1
C20 C26 H26 120.1
C32 C27 C26 120.6(3)
C32 C27 H27 119.7
C26 C27 H27 119.7
C11 C28 P2 115.91(19)
C11 C28 H28A 108.3
P2 C28 H28A 108.3
C11 C28 H28B 108.3
P2 C28 H28B 108.3
H28A C28 H28B 107.4
C25 C29 C22 120.5(3)
C25 C29 H29 119.7
C22 C29 H29 119.7
C24 C30 C23 120.5(3)
C24 C30 H30 119.8
C23 C30 H30 119.8
C16 C31 C32 120.2(3)
C16 C31 H31 119.9
C32 C31 H31 119.9
C27 C32 C31 119.9(3)
C27 C32 H32 120
C31 C32 H32 120
C23 C33 C15 120.2(3)
C23 C33 H33 119.9
C15 C33 H33 119.9

loop_
_geom_bond_atom_site_label_1
_geom_bond_atom_site_label_2
_geom_bond_distance
O1 H1 0.949(5)
O1 H2A 0.950(5)
O1 H2B 0.950(5)
P2 C20 1.795(3)
P2 C10 1.796(3)
P2 C19 1.797(3)
P2 C28 1.823(3)
F3 C21 1.350(3)
F4 C12 1.341(3)
F5 C1 1.343(3)
F6 C9 1.337(3)
F7 C14 1.342(3)
C1 C14 1.377(4)
C1 C11 1.395(4)
C9 C12 1.379(4)
C9 C21 1.380(4)
C10 C22 1.391(4)
C10 C18 1.396(4)
C11 C21 1.382(4)
C11 C28 1.506(4)
C12 C14 1.374(4)
C15 C33 1.388(4)
C15 C19 1.396(4)
C15 H15 0.95
C16 C31 1.380(4)
C16 C20 1.398(4)
C16 H16 0.95
C17 C25 1.389(4)
C17 C18 1.395(4)
C17 H17 0.95
C18 H18 0.95
C19 C24 1.400(4)
C20 C26 1.401(4)
C22 C29 1.390(4)
C22 H22 0.95
C23 C33 1.374(4)
C23 C30 1.383(4)
C23 H23 0.95
C24 C30 1.382(4)
C24 H24 0.95
C25 C29 1.379(4)
C25 H25 0.95
C26 C27 1.381(4)
C26 H26 0.95
C27 C32 1.381(4)
C27 H27 0.95
C28 H28A 0.99
C28 H28B 0.99
C29 H29 0.95
C30 H30 0.95
C31 C32 1.391(4)
C31 H31 0.95
C32 H32 0.95
C33 H33 0.95

loop_
_geom_torsion_atom_site_label_1
_geom_torsion_atom_site_label_2
_geom_torsion_atom_site_label_3
_geom_torsion_atom_site_label_4
_geom_torsion
C20 P2 C10 C22 115.4(2)
C19 P2 C10 C22 -6.2(3)
C28 P2 C10 C22 -123.7(2)
C20 P2 C10 C18 -64.2(2)
C19 P2 C10 C18 174.2(2)
C28 P2 C10 C18 56.7(2)
F5 C1 C11 C21 176.5(2)
C14 C1 C11 C21 -0.1(4)
F5 C1 C11 C28 0.9(4)
C14 C1 C11 C28 -175.7(3)
F6 C9 C12 F4 1.0(4)
C21 C9 C12 F4 -179.1(2)
F6 C9 C12 C14 180.0(3)
C21 C9 C12 C14 -0.2(4)
F4 C12 C14 F7 2.1(4)
C9 C12 C14 F7 -176.8(3)
F4 C12 C14 C1 -179.7(3)
C9 C12 C14 C1 1.4(4)
F5 C1 C14 F7 0.3(4)
C11 C1 C14 F7 176.9(2)
F5 C1 C14 C12 -177.9(2)
C11 C1 C14 C12 -1.3(4)
C25 C17 C18 C10 2.3(4)
C22 C10 C18 C17 -1.8(4)
P2 C10 C18 C17 177.8(2)
C33 C15 C19 C24 -1.0(4)
C33 C15 C19 P2 178.7(2)
C20 P2 C19 C15 -4.1(3)
C10 P2 C19 C15 117.5(2)
C28 P2 C19 C15 -127.0(2)
C20 P2 C19 C24 175.6(2)
C10 P2 C19 C24 -62.8(2)
C28 P2 C19 C24 52.7(2)
C31 C16 C20 C26 1.9(4)
C31 C16 C20 P2 -177.9(2)
C10 P2 C20 C16 178.5(2)
C19 P2 C20 C16 -59.0(3)
C28 P2 C20 C16 61.7(2)
C10 P2 C20 C26 -1.3(3)
C19 P2 C20 C26 121.2(2)
C28 P2 C20 C26 -118.0(2)
F6 C9 C21 F3 -2.0(4)
C12 C9 C21 F3 178.2(2)
F6 C9 C21 C11 178.6(3)
C12 C9 C21 C11 -1.3(4)
C1 C11 C21 F3 -178.0(2)
C28 C11 C21 F3 -2.4(4)
C1 C11 C21 C9 1.4(4)
C28 C11 C21 C9 177.0(3)
C18 C10 C22 C29 -0.7(4)
P2 C10 C22 C29 179.7(2)
C15 C19 C24 C30 0.3(4)
P2 C19 C24 C30 -179.4(2)
C18 C17 C25 C29 -0.3(4)
C16 C20 C26 C27 -1.8(4)
P2 C20 C26 C27 177.9(2)
C20 C26 C27 C32 0.2(4)
C21 C11 C28 P2 87.9(3)
C1 C11 C28 P2 -96.7(3)
C20 P2 C28 C11 -57.1(2)
C10 P2 C28 C11 -176.53(19)
C19 P2 C28 C11 64.2(2)
C17 C25 C29 C22 -2.3(4)
C10 C22 C29 C25 2.8(4)
C19 C24 C30 C23 0.8(4)
C33 C23 C30 C24 -1.3(5)
C20 C16 C31 C32 -0.4(4)
C26 C27 C32 C31 1.3(4)
C16 C31 C32 C27 -1.2(4)
C30 C23 C33 C15 0.6(5)
C19 C15 C33 C23 0.6(5)
